data_4037703
loop_
_publ_author_name
'Regulska, Elzbieta'
'Ruppert, Heiko'
'Rominger, Frank'
'Romero-Nieto, Carlos'

_publ_section_title
;
 Synthesis of Blue-Luminescent Seven-Membered Phosphorus Heterocycles
;
_journal_name_full 'The Journal of Organic Chemistry'
_journal_paper_doi 10.1021/acs.joc.9b02723
_journal_year 2019
_chemical_formula_sum 'C20 H12 Br2'
_chemical_formula_weight 412.12
_chemical_name_common '5 in manuscript'
_space_group_crystal_system orthorhombic
_space_group_IT_number 29
_space_group_name_Hall 'P 2c -2ac'
_space_group_name_H-M_alt 'P c a 21'
_atom_sites_solution_hydrogens geom
_audit_creation_method SHELXL-2016/6
_cell_angle_alpha 90
_cell_angle_beta 90
_cell_angle_gamma 90
_cell_formula_units_Z 8
_cell_length_a 17.3124(12)
_cell_length_b 8.7717(6)
_cell_length_c 20.9073(14)
_cell_measurement_reflns_used 9144
_cell_measurement_temperature 200(2)
_cell_measurement_theta_max 27.13
_cell_measurement_theta_min 2.32
_cell_volume 3175.0(4)
_computing_cell_refinement 'Bruker SAINT'
_computing_data_collection 'Bruker APEX2'
_computing_data_reduction 'Bruker SAINT'
_computing_molecular_graphics 'Bruker SHELXTL'
_computing_publication_material 'Bruker SHELXTL'
_computing_structure_refinement 'SHELXL-2016/6 (Sheldrick, 2016)'
_computing_structure_solution 'SHELXS-97 (Sheldrick 2008)'
_diffrn_ambient_temperature 200(2)
_diffrn_measured_fraction_theta_full 1.000
_diffrn_measured_fraction_theta_max 0.999
_diffrn_measurement_device_type 'Bruker APEX-II Quazar area detector'
_diffrn_measurement_method '\f and \w scans'
_diffrn_radiation_type MoK\a
_diffrn_radiation_wavelength 0.71073
_diffrn_reflns_av_R_equivalents 0.0402
_diffrn_reflns_av_unetI/netI 0.0607
_diffrn_reflns_Laue_measured_fraction_full 1.000
_diffrn_reflns_Laue_measured_fraction_max 0.999
_diffrn_reflns_limit_h_max 22
_diffrn_reflns_limit_h_min -23
_diffrn_reflns_limit_k_max 11
_diffrn_reflns_limit_k_min -11
_diffrn_reflns_limit_l_max 27
_diffrn_reflns_limit_l_min -27
_diffrn_reflns_number 23826
_diffrn_reflns_point_group_measured_fraction_full 0.997
_diffrn_reflns_point_group_measured_fraction_max 0.993
_diffrn_reflns_theta_full 25.242
_diffrn_reflns_theta_max 28.299
_diffrn_reflns_theta_min 1.948
_diffrn_source 'ImuS microsource'
_exptl_absorpt_coefficient_mu 5.099
_exptl_absorpt_correction_T_max 0.5790
_exptl_absorpt_correction_T_min 0.3686
_exptl_absorpt_correction_type multi-scan
_exptl_absorpt_process_details
;
Sheldrick, G. M. (2008). <i>SADABS</i>. University of G\"ottingen, Germany.
;
_exptl_crystal_colour colourless
_exptl_crystal_density_diffrn 1.724
_exptl_crystal_description plate
_exptl_crystal_F_000 1616
_exptl_crystal_size_max 0.310
_exptl_crystal_size_mid 0.300
_exptl_crystal_size_min 0.100
_refine_diff_density_max 1.100
_refine_diff_density_min -0.497
_refine_diff_density_rms 0.077
_refine_ls_abs_structure_details
; 
 Flack x determined using 2483 quotients [(I+)-(I-)]/[(I+)+(I-)] 
 (Parsons, Flack and Wagner, Acta Cryst. B69 (2013) 249-259). 
;
_refine_ls_abs_structure_Flack 0.038(6)
_refine_ls_extinction_method none
_refine_ls_goodness_of_fit_ref 1.033
_refine_ls_hydrogen_treatment constr
_refine_ls_matrix_type full
_refine_ls_number_parameters 447
_refine_ls_number_reflns 7834
_refine_ls_number_restraints 619
_refine_ls_restrained_S_all 1.000
_refine_ls_R_factor_all 0.0585
_refine_ls_R_factor_gt 0.0409
_refine_ls_shift/su_max 0.001
_refine_ls_shift/su_mean 0.000
_refine_ls_structure_factor_coef Fsqd
_refine_ls_weighting_details 'w=1/[\s^2^(Fo^2^)+(0.0370P)^2^+1.7121P] where P=(Fo^2^+2Fc^2^)/3'
_refine_ls_weighting_scheme calc
_refine_ls_wR_factor_gt 0.0928
_refine_ls_wR_factor_ref 0.0991
_reflns_Friedel_coverage 0.936
_reflns_Friedel_fraction_full 0.995
_reflns_Friedel_fraction_max 0.987
_reflns_number_gt 6321
_reflns_number_total 7834
_reflns_threshold_expression 'I > 2\s(I)'
_cod_data_source_file jo9b02723_si_002.cif
_cod_data_source_block hru1
_cod_database_code 4037703
_shelx_shelxl_version_number 2016/6
_shelx_space_group_comment
; 
The symmetry employed for this shelxl refinement is uniquely defined 
by the following loop, which should always be used as a source of 
symmetry information in preference to the above space-group names. 
They are only intended as comments. 
;
_shelx_estimated_absorpt_t_min 0.301
_shelx_estimated_absorpt_t_max 0.630

loop_
_space_group_symop_operation_xyz
'x, y, z'
'-x, -y, z+1/2'
'x+1/2, -y, z'
'-x+1/2, y, z+1/2'

loop_
_atom_site_label
_atom_site_type_symbol
_atom_site_fract_x
_atom_site_fract_y
_atom_site_fract_z
_atom_site_U_iso_or_equiv
_atom_site_adp_type
_atom_site_occupancy
_atom_site_site_symmetry_order
_atom_site_calc_flag
_atom_site_refinement_flags_posn
_atom_site_refinement_flags_adp
_atom_site_refinement_flags_occupancy
_atom_site_disorder_assembly
_atom_site_disorder_group
Br1_1 Br 0.33545(4) 1.04977(8) 0.25174(4) 0.0542(3) Uani 0.959(3) 1 d D . P A 1
Br2_1 Br 0.44627(5) 0.63322(8) 0.23326(4) 0.0480(3) Uani 0.905(3) 1 d D U P A 1
C11_1 C 0.4434(4) 1.0786(7) 0.2633(3) 0.0422(15) Uani 1 1 d D . . A 1
C12_1 C 0.4727(4) 1.1969(7) 0.2292(4) 0.0501(17) Uani 1 1 d D . . A 1
H12_1 H 0.439498 1.259016 0.204029 0.060 Uiso 1 1 calc R U . A 1
C13_1 C 0.5540(5) 1.2273(8) 0.2313(4) 0.059(2) Uani 1 1 d D . . A 1
H13_1 H 0.574758 1.313237 0.209595 0.070 Uiso 1 1 calc R U . A 1
C14_1 C 0.6005(4) 1.1329(8) 0.2643(4) 0.057(2) Uani 1 1 d D . . A 1
H14_1 H 0.654628 1.151225 0.264094 0.068 Uiso 1 1 calc R U . A 1
C15_1 C 0.5714(4) 1.0074(8) 0.2992(3) 0.0460(17) Uani 1 1 d D . . A 1
C16_1 C 0.6223(4) 0.9136(9) 0.3330(4) 0.0544(19) Uani 1 1 d D . . A 1
H16_1 H 0.676250 0.931591 0.329600 0.065 Uiso 1 1 calc R U . A 1
C17_1 C 0.5970(4) 0.7972(10) 0.3706(4) 0.058(2) Uani 1 1 d D . . A 1
H17_1 H 0.632603 0.737188 0.394344 0.070 Uiso 1 1 calc R U . A 1
C18_1 C 0.5178(4) 0.7676(10) 0.3738(5) 0.049(2) Uani 1 1 d D . . A 1
H18_1 H 0.500256 0.682824 0.398093 0.059 Uiso 1 1 calc R U . A 1
C19_1 C 0.4640(4) 0.8583(7) 0.3426(3) 0.0448(16) Uani 1 1 d D . . A 1
C20_1 C 0.4892(3) 0.9791(6) 0.3010(3) 0.0352(13) Uani 1 1 d D . . A 1
C21_1 C 0.3525(4) 0.6149(7) 0.2799(3) 0.0406(16) Uani 0.905(3) 1 d D U P A 1
C22_1 C 0.3035(5) 0.5021(9) 0.2595(4) 0.050(2) Uani 0.905(3) 1 d D U P A 1
H22_1 H 0.318037 0.440084 0.224240 0.060 Uiso 0.905(3) 1 calc R U P A 1
C23_1 C 0.2328(5) 0.4768(10) 0.2897(4) 0.060(2) Uani 0.905(3) 1 d D U P A 1
H23_1 H 0.199382 0.398382 0.274948 0.071 Uiso 0.905(3) 1 calc R U P A 1
C24_1 C 0.2123(5) 0.5638(10) 0.3396(5) 0.048(2) Uani 0.905(3) 1 d D U P A 1
H24_1 H 0.164281 0.545125 0.360227 0.057 Uiso 0.905(3) 1 calc R U P A 1
C25_1 C 0.2602(4) 0.6829(7) 0.3624(3) 0.0369(15) Uani 0.905(3) 1 d D U P A 1
C26_1 C 0.2357(5) 0.7725(10) 0.4142(5) 0.048(2) Uani 0.905(3) 1 d D U P A 1
H26_1 H 0.186550 0.753234 0.432787 0.058 Uiso 0.905(3) 1 calc R U P A 1
C27_1 C 0.2799(4) 0.8852(8) 0.4384(4) 0.0449(17) Uani 0.905(3) 1 d D U P A 1
H27_1 H 0.263238 0.939862 0.475096 0.054 Uiso 0.905(3) 1 calc R U P A 1
C28_1 C 0.3508(5) 0.9217(13) 0.4093(4) 0.051(3) Uani 0.905(3) 1 d D U P A 1
H28_1 H 0.378702 1.009266 0.422793 0.062 Uiso 0.905(3) 1 calc R U P A 1
C29_1 C 0.3803(4) 0.8295(7) 0.3607(3) 0.0363(15) Uani 0.905(3) 1 d D U P A 1
C30_1 C 0.3340(4) 0.7103(8) 0.3334(4) 0.0321(18) Uani 0.905(3) 1 d D U P A 1
Br1B_1 Br 0.5037(17) 0.738(3) 0.3957(15) 0.065(9) Uiso 0.041(3) 1 d . . P A 2
Br2B_1 Br 0.3694(7) 0.9536(14) 0.4212(7) 0.063(4) Uiso 0.095(3) 1 d D U P A 2
C21B_1 C 0.306(2) 0.795(5) 0.389(2) 0.046(10) Uiso 0.095(3) 1 d D U P A 2
C22B_1 C 0.244(2) 0.764(6) 0.427(2) 0.038(16) Uiso 0.095(3) 1 d D U P A 2
H22B_1 H 0.235870 0.821170 0.465431 0.046 Uiso 0.095(3) 1 calc R U P A 2
C23B_1 C 0.192(3) 0.649(6) 0.411(2) 0.056(13) Uiso 0.095(3) 1 d D U P A 2
H23B_1 H 0.148756 0.627890 0.437552 0.067 Uiso 0.095(3) 1 calc R U P A 2
C24B_1 C 0.203(4) 0.567(8) 0.357(3) 0.048(16) Uiso 0.095(3) 1 d D U P A 2
H24B_1 H 0.166552 0.491066 0.345300 0.058 Uiso 0.095(3) 1 calc R U P A 2
C25B_1 C 0.268(3) 0.595(5) 0.318(2) 0.053(11) Uiso 0.095(3) 1 d D U P A 2
C26B_1 C 0.274(3) 0.516(7) 0.260(3) 0.053(16) Uiso 0.095(3) 1 d D U P A 2
H26B_1 H 0.234098 0.448068 0.247087 0.063 Uiso 0.095(3) 1 calc R U P A 2
C27B_1 C 0.336(3) 0.536(6) 0.221(2) 0.055(15) Uiso 0.095(3) 1 d D U P A 2
H27B_1 H 0.342633 0.472490 0.184852 0.066 Uiso 0.095(3) 1 calc R U P A 2
C28B_1 C 0.392(2) 0.650(4) 0.2342(16) 0.008(7) Uiso 0.095(3) 1 d D U P A 2
H28B_1 H 0.431705 0.670541 0.204354 0.010 Uiso 0.095(3) 1 calc R U P A 2
C29B_1 C 0.387(2) 0.731(6) 0.291(2) 0.039(11) Uiso 0.095(3) 1 d D U P A 2
C30B_1 C 0.321(3) 0.717(7) 0.331(3) 0.037(14) Uiso 0.095(3) 1 d D U P A 2
Br1_2 Br 0.14152(6) 0.26834(11) 0.15231(4) 0.0751(3) Uani 1 1 d D . . . .
Br2_2 Br 0.03926(3) 0.62236(8) 0.05092(4) 0.0521(2) Uani 1 1 d D . . . .
C11_2 C 0.0693(4) 0.1980(7) 0.0910(3) 0.0370(13) Uani 1 1 d D . . . .
C12_2 C 0.0161(4) 0.0968(7) 0.1150(4) 0.0490(18) Uani 1 1 d D . . . .
H12_2 H 0.018760 0.067509 0.158727 0.059 Uiso 1 1 calc R U . . .
C13_2 C -0.0403(4) 0.0382(8) 0.0770(4) 0.055(2) Uani 1 1 d D . . . .
H13_2 H -0.074922 -0.035480 0.093871 0.066 Uiso 1 1 calc R U . . .
C14_2 C -0.0477(4) 0.0832(8) 0.0153(4) 0.055(2) Uani 1 1 d D . . . .
H14_2 H -0.088237 0.043101 -0.010337 0.065 Uiso 1 1 calc R U . . .
C15_2 C 0.0053(3) 0.1912(6) -0.0115(3) 0.0355(14) Uani 1 1 d D . . . .
C16_2 C -0.0035(4) 0.2394(7) -0.0749(3) 0.0444(16) Uani 1 1 d D . . . .
H16_2 H -0.045989 0.202554 -0.099222 0.053 Uiso 1 1 calc R U . . .
C17_2 C 0.0466(4) 0.3366(8) -0.1023(4) 0.0506(17) Uani 1 1 d D . . . .
H17_2 H 0.038304 0.371012 -0.144820 0.061 Uiso 1 1 calc R U . . .
C18_2 C 0.1113(4) 0.3871(7) -0.0676(3) 0.0440(15) Uani 1 1 d D . . . .
H18_2 H 0.148527 0.449601 -0.088232 0.053 Uiso 1 1 calc R U . . .
C19_2 C 0.1218(3) 0.3478(6) -0.0045(3) 0.0324(12) Uani 1 1 d D . . . .
C20_2 C 0.0685(3) 0.2464(6) 0.0264(3) 0.0300(12) Uani 1 1 d D . . . .
C21_2 C 0.1466(3) 0.6594(7) 0.0670(3) 0.0355(13) Uani 1 1 d D . . . .
C22_2 C 0.1611(4) 0.7965(8) 0.0942(4) 0.0493(17) Uani 1 1 d D . . . .
H22_2 H 0.119682 0.865847 0.100620 0.059 Uiso 1 1 calc R U . . .
C23_2 C 0.2354(4) 0.8380(9) 0.1129(4) 0.058(2) Uani 1 1 d D . . . .
H23_2 H 0.245013 0.935563 0.130981 0.069 Uiso 1 1 calc R U . . .
C24_2 C 0.2938(4) 0.7366(8) 0.1048(4) 0.0541(19) Uani 1 1 d D . . . .
H24_2 H 0.344394 0.761837 0.118953 0.065 Uiso 1 1 calc R U . . .
C25_2 C 0.2802(3) 0.5941(8) 0.0758(4) 0.0454(17) Uani 1 1 d D . . . .
C26_2 C 0.3424(4) 0.4932(10) 0.0671(5) 0.067(2) Uani 1 1 d D . . . .
H26_2 H 0.392313 0.522352 0.081377 0.080 Uiso 1 1 calc R U . . .
C27_2 C 0.3328(4) 0.3550(10) 0.0388(6) 0.077(3) Uani 1 1 d D . . . .
H27_2 H 0.375691 0.288561 0.033556 0.092 Uiso 1 1 calc R U . . .
C28_2 C 0.2589(4) 0.3107(10) 0.0173(5) 0.068(2) Uani 1 1 d D . . . .
H28_2 H 0.252717 0.214377 -0.002838 0.082 Uiso 1 1 calc R U . . .
C29_2 C 0.1958(3) 0.4034(6) 0.0247(3) 0.0366(14) Uani 1 1 d D . . . .
C30_2 C 0.2044(3) 0.5486(6) 0.0546(3) 0.0310(11) Uani 1 1 d D . . . .

loop_
_atom_site_aniso_label
_atom_site_aniso_U_11
_atom_site_aniso_U_22
_atom_site_aniso_U_33
_atom_site_aniso_U_23
_atom_site_aniso_U_13
_atom_site_aniso_U_12
Br1_1 0.0474(4) 0.0454(4) 0.0698(5) 0.0145(4) -0.0087(4) -0.0015(3)
Br2_1 0.0606(5) 0.0387(4) 0.0449(4) -0.0101(3) 0.0125(4) -0.0087(3)
C11_1 0.043(3) 0.037(3) 0.046(4) -0.007(3) 0.014(3) -0.002(3)
C12_1 0.073(5) 0.033(3) 0.044(4) -0.008(3) 0.016(4) 0.003(3)
C13_1 0.071(5) 0.044(4) 0.062(5) -0.006(4) 0.021(4) -0.013(4)
C14_1 0.052(4) 0.065(5) 0.053(5) -0.027(4) 0.028(4) -0.029(4)
C15_1 0.046(4) 0.051(4) 0.041(4) -0.022(3) 0.014(3) -0.008(3)
C16_1 0.034(3) 0.075(5) 0.054(4) -0.022(4) 0.007(3) -0.005(3)
C17_1 0.046(4) 0.076(5) 0.053(5) -0.020(4) -0.008(4) 0.009(4)
C18_1 0.035(4) 0.065(5) 0.047(5) 0.018(4) 0.001(4) 0.002(3)
C19_1 0.046(4) 0.041(4) 0.048(4) 0.001(3) 0.000(3) -0.004(3)
C20_1 0.035(3) 0.033(3) 0.037(3) -0.013(3) 0.009(3) -0.006(2)
C21_1 0.044(4) 0.030(3) 0.048(4) 0.006(3) 0.001(3) -0.006(3)
C22_1 0.054(5) 0.040(4) 0.054(5) -0.007(4) -0.002(4) -0.011(4)
C23_1 0.051(5) 0.059(5) 0.069(6) 0.000(4) -0.013(4) -0.022(4)
C24_1 0.034(4) 0.044(4) 0.066(6) 0.002(4) -0.004(4) -0.011(3)
C25_1 0.035(3) 0.034(3) 0.042(4) 0.010(3) -0.007(3) 0.003(3)
C26_1 0.034(4) 0.055(5) 0.055(5) 0.011(4) 0.011(4) 0.004(3)
C27_1 0.042(4) 0.048(4) 0.045(4) -0.003(3) 0.009(3) 0.008(3)
C28_1 0.027(4) 0.092(7) 0.035(5) -0.011(4) 0.004(3) -0.016(4)
C29_1 0.040(4) 0.034(3) 0.035(4) 0.004(3) 0.002(3) 0.001(3)
C30_1 0.038(4) 0.022(3) 0.037(4) 0.007(3) -0.001(3) 0.002(3)
Br1_2 0.1052(7) 0.0818(6) 0.0383(4) 0.0144(4) -0.0218(5) -0.0298(5)
Br2_2 0.0267(3) 0.0499(4) 0.0796(5) -0.0138(4) -0.0032(3) 0.0062(3)
C11_2 0.047(3) 0.028(3) 0.036(3) 0.000(2) 0.002(3) 0.001(3)
C12_2 0.048(4) 0.032(3) 0.067(5) 0.013(3) 0.022(4) 0.001(3)
C13_2 0.048(4) 0.031(3) 0.086(6) 0.010(3) 0.024(4) -0.001(3)
C14_2 0.036(4) 0.039(4) 0.089(6) -0.019(4) 0.007(4) -0.008(3)
C15_2 0.029(3) 0.027(3) 0.050(4) -0.015(3) -0.002(3) 0.005(2)
C16_2 0.048(4) 0.045(4) 0.041(4) -0.018(3) -0.012(3) 0.008(3)
C17_2 0.069(5) 0.054(4) 0.029(3) -0.009(3) -0.013(3) 0.009(4)
C18_2 0.056(4) 0.042(3) 0.034(3) 0.003(3) 0.009(3) -0.011(3)
C19_2 0.032(3) 0.031(3) 0.035(3) -0.005(2) -0.003(2) -0.004(2)
C20_2 0.031(3) 0.023(3) 0.036(3) -0.005(2) 0.001(2) 0.003(2)
C21_2 0.028(3) 0.041(3) 0.038(3) 0.000(3) -0.001(2) -0.006(2)
C22_2 0.051(4) 0.041(4) 0.055(4) -0.013(3) 0.002(3) 0.001(3)
C23_2 0.060(5) 0.047(4) 0.066(5) -0.013(4) -0.003(4) -0.018(4)
C24_2 0.043(4) 0.055(5) 0.064(5) -0.004(4) -0.010(3) -0.018(3)
C25_2 0.029(3) 0.050(4) 0.057(4) -0.004(3) -0.001(3) -0.006(3)
C26_2 0.026(3) 0.078(6) 0.096(7) -0.017(5) -0.009(4) -0.001(3)
C27_2 0.036(4) 0.072(6) 0.122(9) -0.024(6) -0.006(5) 0.018(4)
C28_2 0.039(4) 0.067(5) 0.099(7) -0.018(5) 0.009(4) 0.011(4)
C29_2 0.028(3) 0.031(3) 0.050(4) -0.007(3) 0.002(3) 0.002(2)
C30_2 0.026(2) 0.031(3) 0.036(3) 0.004(3) -0.001(2) -0.004(2)

loop_
_atom_type_symbol
_atom_type_description
_atom_type_scat_dispersion_real
_atom_type_scat_dispersion_imag
_atom_type_scat_source
C C 0.0033 0.0016 'International Tables Vol C Tables 4.2.6.8 and 6.1.1.4'
H H 0.0000 0.0000 'International Tables Vol C Tables 4.2.6.8 and 6.1.1.4'
Br Br -0.2901 2.4595 'International Tables Vol C Tables 4.2.6.8 and 6.1.1.4'

loop_
_geom_angle_atom_site_label_1
_geom_angle_atom_site_label_2
_geom_angle_atom_site_label_3
_geom_angle
C12_1 C11_1 C20_1 123.7(6)
C12_1 C11_1 Br1_1 113.6(6)
C20_1 C11_1 Br1_1 122.5(4)
C11_1 C12_1 C13_1 119.5(7)
C11_1 C12_1 H12_1 120.3
C13_1 C12_1 H12_1 120.3
C14_1 C13_1 C12_1 119.3(7)
C14_1 C13_1 H13_1 120.3
C12_1 C13_1 H13_1 120.3
C13_1 C14_1 C15_1 122.0(7)
C13_1 C14_1 H14_1 119.0
C15_1 C14_1 H14_1 119.0
C16_1 C15_1 C14_1 119.7(7)
C16_1 C15_1 C20_1 120.5(6)
C14_1 C15_1 C20_1 119.8(7)
C17_1 C16_1 C15_1 122.1(6)
C17_1 C16_1 H16_1 119.0
C15_1 C16_1 H16_1 119.0
C16_1 C17_1 C18_1 118.9(8)
C16_1 C17_1 H17_1 120.6
C18_1 C17_1 H17_1 120.6
C19_1 C18_1 C17_1 122.0(8)
C19_1 C18_1 H18_1 119.0
C17_1 C18_1 H18_1 119.0
C18_1 C19_1 C20_1 120.3(6)
C18_1 C19_1 C29_1 115.4(6)
C20_1 C19_1 C29_1 124.1(6)
C11_1 C20_1 C19_1 128.4(5)
C11_1 C20_1 C15_1 115.5(5)
C19_1 C20_1 C15_1 116.0(6)
C22_1 C21_1 C30_1 121.8(7)
C22_1 C21_1 Br2_1 115.4(6)
C30_1 C21_1 Br2_1 122.8(5)
C21_1 C22_1 C23_1 121.1(8)
C21_1 C22_1 H22_1 119.5
C23_1 C22_1 H22_1 119.5
C24_1 C23_1 C22_1 119.6(7)
C24_1 C23_1 H23_1 120.2
C22_1 C23_1 H23_1 120.2
C23_1 C24_1 C25_1 121.8(8)
C23_1 C24_1 H24_1 119.1
C25_1 C24_1 H24_1 119.1
C26_1 C25_1 C24_1 119.7(7)
C26_1 C25_1 C30_1 120.1(6)
C24_1 C25_1 C30_1 120.2(7)
C27_1 C26_1 C25_1 121.8(7)
C27_1 C26_1 H26_1 119.1
C25_1 C26_1 H26_1 119.1
C26_1 C27_1 C28_1 120.0(8)
C26_1 C27_1 H27_1 120.0
C28_1 C27_1 H27_1 120.0
C29_1 C28_1 C27_1 120.2(9)
C29_1 C28_1 H28_1 119.9
C27_1 C28_1 H28_1 119.9
C28_1 C29_1 C30_1 120.4(7)
C28_1 C29_1 C19_1 115.7(6)
C30_1 C29_1 C19_1 123.8(6)
C21_1 C30_1 C29_1 127.6(6)
C21_1 C30_1 C25_1 115.5(6)
C29_1 C30_1 C25_1 116.9(6)
C22B_1 C21B_1 C30B_1 123(2)
C22B_1 C21B_1 Br2B_1 113(2)
C30B_1 C21B_1 Br2B_1 123(2)
C21B_1 C22B_1 C23B_1 120(3)
C21B_1 C22B_1 H22B_1 119.8
C23B_1 C22B_1 H22B_1 119.8
C24B_1 C23B_1 C22B_1 120(3)
C24B_1 C23B_1 H23B_1 120.0
C22B_1 C23B_1 H23B_1 120.0
C23B_1 C24B_1 C25B_1 120(3)
C23B_1 C24B_1 H24B_1 119.8
C25B_1 C24B_1 H24B_1 119.8
C26B_1 C25B_1 C24B_1 119(2)
C26B_1 C25B_1 C30B_1 120(2)
C24B_1 C25B_1 C30B_1 121(2)
C27B_1 C26B_1 C25B_1 121(3)
C27B_1 C26B_1 H26B_1 119.7
C25B_1 C26B_1 H26B_1 119.7
C26B_1 C27B_1 C28B_1 121(3)
C26B_1 C27B_1 H27B_1 119.4
C28B_1 C27B_1 H27B_1 119.4
C29B_1 C28B_1 C27B_1 119(2)
C29B_1 C28B_1 H28B_1 120.4
C27B_1 C28B_1 H28B_1 120.4
C28B_1 C29B_1 C30B_1 121(2)
C21B_1 C30B_1 C29B_1 128(2)
C21B_1 C30B_1 C25B_1 115(2)
C29B_1 C30B_1 C25B_1 117(2)
C12_2 C11_2 C20_2 122.4(6)
C12_2 C11_2 Br1_2 113.9(5)
C20_2 C11_2 Br1_2 123.7(5)
C13_2 C12_2 C11_2 120.7(7)
C13_2 C12_2 H12_2 119.6
C11_2 C12_2 H12_2 119.6
C14_2 C13_2 C12_2 121.0(7)
C14_2 C13_2 H13_2 119.5
C12_2 C13_2 H13_2 119.5
C13_2 C14_2 C15_2 120.2(7)
C13_2 C14_2 H14_2 119.9
C15_2 C14_2 H14_2 119.9
C16_2 C15_2 C14_2 119.9(6)
C16_2 C15_2 C20_2 120.2(6)
C14_2 C15_2 C20_2 119.8(6)
C17_2 C16_2 C15_2 121.6(6)
C17_2 C16_2 H16_2 119.2
C15_2 C16_2 H16_2 119.2
C16_2 C17_2 C18_2 119.7(7)
C16_2 C17_2 H17_2 120.2
C18_2 C17_2 H17_2 120.2
C19_2 C18_2 C17_2 121.4(6)
C19_2 C18_2 H18_2 119.3
C17_2 C18_2 H18_2 119.3
C18_2 C19_2 C20_2 120.1(5)
C18_2 C19_2 C29_2 114.9(5)
C20_2 C19_2 C29_2 124.6(5)
C11_2 C20_2 C15_2 115.6(5)
C11_2 C20_2 C19_2 127.5(5)
C15_2 C20_2 C19_2 116.9(5)
C22_2 C21_2 C30_2 123.7(5)
C22_2 C21_2 Br2_2 113.8(5)
C30_2 C21_2 Br2_2 122.4(4)
C21_2 C22_2 C23_2 121.4(7)
C21_2 C22_2 H22_2 119.3
C23_2 C22_2 H22_2 119.3
C24_2 C23_2 C22_2 118.8(7)
C24_2 C23_2 H23_2 120.6
C22_2 C23_2 H23_2 120.6
C23_2 C24_2 C25_2 120.6(6)
C23_2 C24_2 H24_2 119.7
C25_2 C24_2 H24_2 119.7
C26_2 C25_2 C24_2 119.0(6)
C26_2 C25_2 C30_2 118.9(6)
C24_2 C25_2 C30_2 122.0(6)
C27_2 C26_2 C25_2 121.7(6)
C27_2 C26_2 H26_2 119.2
C25_2 C26_2 H26_2 119.2
C26_2 C27_2 C28_2 119.6(7)
C26_2 C27_2 H27_2 120.2
C28_2 C27_2 H27_2 120.2
C29_2 C28_2 C27_2 121.6(7)
C29_2 C28_2 H28_2 119.2
C27_2 C28_2 H28_2 119.2
C28_2 C29_2 C30_2 119.7(6)
C28_2 C29_2 C19_2 116.2(6)
C30_2 C29_2 C19_2 123.9(5)
C21_2 C30_2 C29_2 128.2(5)
C21_2 C30_2 C25_2 113.3(5)
C29_2 C30_2 C25_2 118.4(5)

loop_
_geom_bond_atom_site_label_1
_geom_bond_atom_site_label_2
_geom_bond_distance
Br1_1 C11_1 1.902(6)
Br2_1 C21_1 1.901(7)
C11_1 C12_1 1.358(9)
C11_1 C20_1 1.417(9)
C12_1 C13_1 1.433(10)
C12_1 H12_1 0.9500
C13_1 C14_1 1.346(11)
C13_1 H13_1 0.9500
C14_1 C15_1 1.415(9)
C14_1 H14_1 0.9500
C15_1 C16_1 1.397(10)
C15_1 C20_1 1.446(9)
C16_1 C17_1 1.361(11)
C16_1 H16_1 0.9500
C17_1 C18_1 1.397(10)
C17_1 H17_1 0.9500
C18_1 C19_1 1.387(10)
C18_1 H18_1 0.9500
C19_1 C20_1 1.439(9)
C19_1 C29_1 1.518(9)
C21_1 C22_1 1.371(9)
C21_1 C30_1 1.433(9)
C22_1 C23_1 1.395(11)
C22_1 H22_1 0.9500
C23_1 C24_1 1.341(12)
C23_1 H23_1 0.9500
C24_1 C25_1 1.417(9)
C24_1 H24_1 0.9500
C25_1 C26_1 1.404(10)
C25_1 C30_1 1.435(9)
C26_1 C27_1 1.349(11)
C26_1 H26_1 0.9500
C27_1 C28_1 1.407(10)
C27_1 H27_1 0.9500
C28_1 C29_1 1.396(11)
C28_1 H28_1 0.9500
C29_1 C30_1 1.435(9)
Br2B_1 C21B_1 1.90(2)
C21B_1 C22B_1 1.37(2)
C21B_1 C30B_1 1.41(2)
C22B_1 C23B_1 1.40(2)
C22B_1 H22B_1 0.9500
C23B_1 C24B_1 1.35(2)
C23B_1 H23B_1 0.9500
C24B_1 C25B_1 1.42(2)
C24B_1 H24B_1 0.9500
C25B_1 C26B_1 1.40(2)
C25B_1 C30B_1 1.43(2)
C26B_1 C27B_1 1.36(2)
C26B_1 H26B_1 0.9500
C27B_1 C28B_1 1.41(2)
C27B_1 H27B_1 0.9500
C28B_1 C29B_1 1.39(2)
C28B_1 H28B_1 0.9500
C29B_1 C30B_1 1.43(2)
Br1_2 C11_2 1.894(6)
Br2_2 C21_2 1.917(5)
C11_2 C12_2 1.374(9)
C11_2 C20_2 1.417(8)
C12_2 C13_2 1.361(10)
C12_2 H12_2 0.9500
C13_2 C14_2 1.355(11)
C13_2 H13_2 0.9500
C14_2 C15_2 1.432(9)
C14_2 H14_2 0.9500
C15_2 C16_2 1.402(9)
C15_2 C20_2 1.434(8)
C16_2 C17_2 1.344(10)
C16_2 H16_2 0.9500
C17_2 C18_2 1.405(9)
C17_2 H17_2 0.9500
C18_2 C19_2 1.376(9)
C18_2 H18_2 0.9500
C19_2 C20_2 1.434(8)
C19_2 C29_2 1.501(8)
C21_2 C22_2 1.354(9)
C21_2 C30_2 1.417(8)
C22_2 C23_2 1.393(9)
C22_2 H22_2 0.9500
C23_2 C24_2 1.358(10)
C23_2 H23_2 0.9500
C24_2 C25_2 1.410(9)
C24_2 H24_2 0.9500
C25_2 C26_2 1.405(9)
C25_2 C30_2 1.441(7)
C26_2 C27_2 1.359(11)
C26_2 H26_2 0.9500
C27_2 C28_2 1.411(10)
C27_2 H27_2 0.9500
C28_2 C29_2 1.370(9)
C28_2 H28_2 0.9500
C29_2 C30_2 1.427(8)

loop_
_geom_torsion_atom_site_label_1
_geom_torsion_atom_site_label_2
_geom_torsion_atom_site_label_3
_geom_torsion_atom_site_label_4
_geom_torsion
C20_1 C11_1 C12_1 C13_1 -1.2(11)
Br1_1 C11_1 C12_1 C13_1 -177.3(5)
C11_1 C12_1 C13_1 C14_1 3.7(11)
C12_1 C13_1 C14_1 C15_1 -2.5(11)
C13_1 C14_1 C15_1 C16_1 -179.6(7)
C13_1 C14_1 C15_1 C20_1 -1.0(10)
C14_1 C15_1 C16_1 C17_1 175.7(7)
C20_1 C15_1 C16_1 C17_1 -2.8(11)
C15_1 C16_1 C17_1 C18_1 2.2(12)
C16_1 C17_1 C18_1 C19_1 -3.6(13)
C17_1 C18_1 C19_1 C20_1 5.6(13)
C17_1 C18_1 C19_1 C29_1 -169.0(7)
C12_1 C11_1 C20_1 C19_1 174.8(7)
Br1_1 C11_1 C20_1 C19_1 -9.4(9)
C12_1 C11_1 C20_1 C15_1 -2.2(9)
Br1_1 C11_1 C20_1 C15_1 173.5(4)
C18_1 C19_1 C20_1 C11_1 177.2(7)
C29_1 C19_1 C20_1 C11_1 -8.7(11)
C18_1 C19_1 C20_1 C15_1 -5.8(10)
C29_1 C19_1 C20_1 C15_1 168.3(6)
C16_1 C15_1 C20_1 C11_1 -178.1(6)
C14_1 C15_1 C20_1 C11_1 3.3(8)
C16_1 C15_1 C20_1 C19_1 4.4(9)
C14_1 C15_1 C20_1 C19_1 -174.1(6)
C30_1 C21_1 C22_1 C23_1 0.9(13)
Br2_1 C21_1 C22_1 C23_1 -179.9(7)
C21_1 C22_1 C23_1 C24_1 -0.2(14)
C22_1 C23_1 C24_1 C25_1 0.8(15)
C23_1 C24_1 C25_1 C26_1 179.0(9)
C23_1 C24_1 C25_1 C30_1 -2.0(14)
C24_1 C25_1 C26_1 C27_1 178.7(8)
C30_1 C25_1 C26_1 C27_1 -0.3(13)
C25_1 C26_1 C27_1 C28_1 3.8(14)
C26_1 C27_1 C28_1 C29_1 -8.2(14)
C27_1 C28_1 C29_1 C30_1 9.1(13)
C27_1 C28_1 C29_1 C19_1 -167.2(8)
C18_1 C19_1 C29_1 C28_1 93.5(9)
C20_1 C19_1 C29_1 C28_1 -80.9(9)
C18_1 C19_1 C29_1 C30_1 -82.8(9)
C20_1 C19_1 C29_1 C30_1 102.9(9)
C22_1 C21_1 C30_1 C29_1 178.5(8)
Br2_1 C21_1 C30_1 C29_1 -0.6(12)
C22_1 C21_1 C30_1 C25_1 -2.0(11)
Br2_1 C21_1 C30_1 C25_1 178.9(5)
C28_1 C29_1 C30_1 C21_1 174.1(9)
C19_1 C29_1 C30_1 C21_1 -9.9(12)
C28_1 C29_1 C30_1 C25_1 -5.5(11)
C19_1 C29_1 C30_1 C25_1 170.6(6)
C26_1 C25_1 C30_1 C21_1 -178.5(7)
C24_1 C25_1 C30_1 C21_1 2.5(11)
C26_1 C25_1 C30_1 C29_1 1.0(11)
C24_1 C25_1 C30_1 C29_1 -177.9(8)
C30B_1 C21B_1 C22B_1 C23B_1 1(4)
Br2B_1 C21B_1 C22B_1 C23B_1 -179(4)
C21B_1 C22B_1 C23B_1 C24B_1 0(4)
C22B_1 C23B_1 C24B_1 C25B_1 2(8)
C23B_1 C24B_1 C25B_1 C26B_1 -175(6)
C23B_1 C24B_1 C25B_1 C30B_1 -5(10)
C24B_1 C25B_1 C26B_1 C27B_1 -179(7)
C30B_1 C25B_1 C26B_1 C27B_1 11(10)
C25B_1 C26B_1 C27B_1 C28B_1 -8(10)
C26B_1 C27B_1 C28B_1 C29B_1 7(8)
C27B_1 C28B_1 C29B_1 C30B_1 -10(8)
C22B_1 C21B_1 C30B_1 C29B_1 -174(5)
Br2B_1 C21B_1 C30B_1 C29B_1 6(10)
C22B_1 C21B_1 C30B_1 C25B_1 -4(8)
Br2B_1 C21B_1 C30B_1 C25B_1 176(5)
C28B_1 C29B_1 C30B_1 C21B_1 -178(6)
C28B_1 C29B_1 C30B_1 C25B_1 13(9)
C26B_1 C25B_1 C30B_1 C21B_1 176(6)
C24B_1 C25B_1 C30B_1 C21B_1 6(10)
C26B_1 C25B_1 C30B_1 C29B_1 -13(10)
C24B_1 C25B_1 C30B_1 C29B_1 177(7)
C20_2 C11_2 C12_2 C13_2 0.1(10)
Br1_2 C11_2 C12_2 C13_2 178.9(5)
C11_2 C12_2 C13_2 C14_2 -3.1(11)
C12_2 C13_2 C14_2 C15_2 1.6(11)
C13_2 C14_2 C15_2 C16_2 -178.8(6)
C13_2 C14_2 C15_2 C20_2 2.8(9)
C14_2 C15_2 C16_2 C17_2 -177.7(6)
C20_2 C15_2 C16_2 C17_2 0.6(9)
C15_2 C16_2 C17_2 C18_2 2.5(10)
C16_2 C17_2 C18_2 C19_2 -4.7(11)
C17_2 C18_2 C19_2 C20_2 3.6(10)
C17_2 C18_2 C19_2 C29_2 176.7(6)
C12_2 C11_2 C20_2 C15_2 4.1(9)
Br1_2 C11_2 C20_2 C15_2 -174.6(4)
C12_2 C11_2 C20_2 C19_2 -178.2(6)
Br1_2 C11_2 C20_2 C19_2 3.0(9)
C16_2 C15_2 C20_2 C11_2 176.2(5)
C14_2 C15_2 C20_2 C11_2 -5.4(8)
C16_2 C15_2 C20_2 C19_2 -1.7(8)
C14_2 C15_2 C20_2 C19_2 176.7(5)
C18_2 C19_2 C20_2 C11_2 -178.0(6)
C29_2 C19_2 C20_2 C11_2 9.5(9)
C18_2 C19_2 C20_2 C15_2 -0.4(8)
C29_2 C19_2 C20_2 C15_2 -172.9(5)
C30_2 C21_2 C22_2 C23_2 -0.7(12)
Br2_2 C21_2 C22_2 C23_2 175.8(6)
C21_2 C22_2 C23_2 C24_2 -1.5(13)
C22_2 C23_2 C24_2 C25_2 2.5(13)
C23_2 C24_2 C25_2 C26_2 178.8(9)
C23_2 C24_2 C25_2 C30_2 -1.3(13)
C24_2 C25_2 C26_2 C27_2 -179.4(10)
C30_2 C25_2 C26_2 C27_2 0.7(14)
C25_2 C26_2 C27_2 C28_2 0.1(17)
C26_2 C27_2 C28_2 C29_2 -0.6(17)
C27_2 C28_2 C29_2 C30_2 0.2(14)
C27_2 C28_2 C29_2 C19_2 175.7(9)
C18_2 C19_2 C29_2 C28_2 -87.1(9)
C20_2 C19_2 C29_2 C28_2 85.8(9)
C18_2 C19_2 C29_2 C30_2 88.2(8)
C20_2 C19_2 C29_2 C30_2 -99.0(7)
C22_2 C21_2 C30_2 C29_2 -178.0(7)
Br2_2 C21_2 C30_2 C29_2 5.7(10)
C22_2 C21_2 C30_2 C25_2 1.9(10)
Br2_2 C21_2 C30_2 C25_2 -174.4(5)
C28_2 C29_2 C30_2 C21_2 -179.6(8)
C19_2 C29_2 C30_2 C21_2 5.4(10)
C28_2 C29_2 C30_2 C25_2 0.6(11)
C19_2 C29_2 C30_2 C25_2 -174.5(6)
C26_2 C25_2 C30_2 C21_2 179.1(7)
C24_2 C25_2 C30_2 C21_2 -0.9(10)
C26_2 C25_2 C30_2 C29_2 -1.0(11)
C24_2 C25_2 C30_2 C29_2 179.0(7)
